data_1529015
loop_
_publ_author_name
'Yamaguchi, S.'
'Koiwa, M.'
'Hirabayashi, M.'

_publ_section_title
;
 Interstitial Superlattice of = Ti6 O = and its Transformation
;
_journal_name_full 'Journal of the Physical Society of Japan'
_journal_page_first 2096
_journal_page_last 2096
_journal_volume 21
_journal_year 1966
_chemical_formula_sum 'O Ti6'
_chemical_name_systematic 'Ti6 O'
_space_group_IT_number 159
_symmetry_space_group_name_Hall 'P 3 -2c'
_symmetry_space_group_name_H-M 'P 3 1 c'
_cell_angle_alpha 90
_cell_angle_beta 90
_cell_angle_gamma 120
_cell_formula_units_Z 2
_cell_length_a 5.14
_cell_length_b 5.14
_cell_length_c 9.48
_cell_volume 216.903
_citation_journal_id_ASTM JUPSAU
_cod_data_source_file Yamaguchi_JUPSAU_1966_421.cif
_cod_data_source_block O1Ti6
_cod_original_cell_volume 216.9028
_cod_original_formula_sum 'O1 Ti6'
_cod_database_code 1529015

loop_
_symmetry_equiv_pos_as_xyz
x,y,z
-y,x-y,z
-x+y,-x,z
y,x,z+1/2
-x,-x+y,z+1/2
x-y,-y,z+1/2

loop_
_atom_site_label
_atom_site_type_symbol
_atom_site_fract_x
_atom_site_fract_y
_atom_site_fract_z
_atom_site_occupancy
_atom_site_U_iso_or_equiv
O1 O 0.3333 0.6667 0 1 0.0
Ti2 Ti 0.6667 0 0.375 1 0.0
Ti1 Ti 0.3333 0 0.125 1 0.0
